data_4108704
loop_
_publ_author_name
'Stuart R. Miller'
'Gordon M. Pearce'
'Paul A. Wright'
'Francesca Bonino'
'Sachin Chavan'
'Silvia Bordiga'
'Irene Margiolaki'
'Nathalie Guillou'
'G\'erard F\'erey'
'Sandrine Bourrelly'
'Philip L. Llewellyn'

_publ_section_title
;
 Structural Transformations and Adsorption of Fuel-Related Gases of a
 Structurally Responsive Nickel Phosphonate Metal-Organic Framework,
 Ni-STA-12
;
_journal_name_full 'Journal of the American Chemical Society'
_journal_page_first 15967
_journal_page_last 15981
_journal_paper_doi 10.1021/ja804936z
_journal_volume 130
_journal_year 2008
_chemical_formula_sum 'C3 N Ni O4 P'
_chemical_formula_weight 203.71
_space_group_IT_number 148
_symmetry_cell_setting trigonal
_symmetry_space_group_name_Hall '-R 3'
_symmetry_space_group_name_H-M 'R -3 :H'
_audit_author_name stuart
_audit_creation_date 2008-04-23T12:52
_audit_creation_method 'from EXP file using GSAS2CIF'
_audit_update_record ' 2008-04-23T12:52  Initial CIF as created by GSAS2CIF'
_cell_angle_alpha 90.0
_cell_angle_beta 90.0
_cell_angle_gamma 120.0
_cell_formula_units_Z 18
_cell_length_a 27.91436(12)
_cell_length_b 27.91436
_cell_length_c 6.165502(21)
_cell_volume 4160.59(2)
_computing_structure_refinement GSAS
_diffrn_ambient_temperature 100
_diffrn_radiation_polarisn_ratio 0.95
_diffrn_radiation_probe x-ray
_diffrn_radiation_type synchrotron
_diffrn_radiation_wavelength 0.8002
_exptl_absorpt_correction_T_max 1.00000
_exptl_absorpt_correction_T_min 1.00000
_exptl_absorpt_process_details
;   GSAS Absorption/surface roughness correction: function number 0
 No correction is applied.
;
_pd_block_id 2008-04-23T12:52|STA12UNDERVACUUM|stuart|ID31
_pd_calc_method 'Rietveld Refinement'
_pd_char_colour green
_pd_meas_2theta_range_inc 0.003
_pd_meas_2theta_range_max 47.982
_pd_meas_2theta_range_min 0.003
_pd_phase_name 'from E:/University/GSAS WORK/STA12-dehyd-50/STA12-nonMedehyd50.CIF'
_pd_proc_2theta_range_inc 0.003
_pd_proc_2theta_range_max 47.97459
_pd_proc_2theta_range_min -0.004411
_pd_proc_info_datetime 2008-04-23T12:52:45
_pd_proc_ls_background_function
;   GSAS Background function number 7 with 36 terms.
 Linear interpolation
      1:    1864.53     2:    2830.80     3:    1612.25     4:    1175.82    
      5:    1502.93     6:    1065.34     7:    1217.91     8:    1381.28    
      9:    1719.88    10:    2113.82    11:    2206.31    12:    1771.76    
     13:    1441.48    14:    1169.88    15:    978.935    16:    932.000    
     17:    788.248    18:    834.488    19:    697.987    20:    688.366    
     21:    627.511    22:    627.847    23:    633.659    24:    676.383    
     25:    598.453    26:    633.471    27:    629.162    28:    623.157    
     29:    665.115    30:    672.012    31:    708.426    32:    730.220    
     33:    829.257    34:    772.828    35:    767.379    36:    837.042    
;
_pd_proc_ls_peak_cutoff 0.01000
_pd_proc_ls_profile_function
;
 CW Profile function number 3 with  19 terms
 Pseudovoigt profile coefficients as parameterized in
 P. Thompson, D.E. Cox & J.B. Hastings (1987). J. Appl. Cryst.,20,79-83.
 Asymmetry correction of L.W. Finger, D.E. Cox & A. P. Jephcoat (1994).
 J. Appl. Cryst.,27,892-900.
 Peak tails are ignored  where the intensity is below 0.0100 times the peak
   Aniso. broadening axis   0.0   0.0   1.0
;
_pd_proc_ls_prof_R_factor 0.0547
_pd_proc_ls_prof_wR_expected 0.0189
_pd_proc_ls_prof_wR_factor 0.0782
_refine_ls_goodness_of_fit_all 4.14
_refine_ls_matrix_type full
_refine_ls_number_parameters 71
_refine_ls_number_restraints 0
_refine_ls_R_Fsqd_factor 0.06400
_refine_ls_shift/su_max 0.04
_refine_ls_shift/su_mean 0.01
_reflns_d_resolution_high 1.332
_reflns_d_resolution_low 13.957
_reflns_limit_h_max 21
_reflns_limit_h_min 0
_reflns_limit_k_max 10
_reflns_limit_k_min -9
_reflns_limit_l_max 4
_reflns_limit_l_min -4
_reflns_number_total 416
_cod_data_source_file ja804936z_si_003.cif
_cod_data_source_block STA12UNDERVACUUM_publ
_cod_original_cell_volume 4160.585(23)
_cod_original_sg_symbol_H-M 'R -3'
_cod_database_code 4108704
_cod_database_fobs_code 4108704
_gsas_exptl_extinct_corr_t_min 1.00000
_gsas_exptl_extinct_corr_t_max 1.00000

loop_
_symmetry_equiv_pos_site_id
_symmetry_equiv_pos_as_xyz
1 +x,+y,+z
2 -y,x-y,+z
3 y-x,-x,+z
-1 -x,-y,-z
-2 +y,y-x,-z
-3 x-y,+x,-z
101 +x+1/3,+y+2/3,+z+2/3
102 -y+1/3,x-y+2/3,+z+2/3
103 y-x+1/3,-x+2/3,+z+2/3
-101 -x+2/3,-y+1/3,-z+1/3
-102 +y+2/3,y-x+1/3,-z+1/3
-103 x-y+2/3,+x+1/3,-z+1/3
201 +x+2/3,+y+1/3,+z+1/3
202 -y+2/3,x-y+1/3,+z+1/3
203 y-x+2/3,-x+1/3,+z+1/3
-201 -x+1/3,-y+2/3,-z+2/3
-202 +y+1/3,y-x+2/3,-z+2/3
-203 x-y+1/3,+x+2/3,-z+2/3

loop_
_atom_site_type_symbol
_atom_site_label
_atom_site_fract_x
_atom_site_fract_y
_atom_site_fract_z
_atom_site_occupancy
_atom_site_thermal_displace_type
_atom_site_U_iso_or_equiv
_atom_site_symmetry_multiplicity
Ni NI1 0.30485(7) 0.02863(7) -0.28084(26) 1.0 Uiso 0.0199(4) 18
P P1 0.42397(12) 0.03900(15) -0.4300(6) 1.0 Uiso 0.0199(4) 18
O O1 0.47878(25) 0.09348(24) -0.4982(10) 1.0 Uiso 0.0199(4) 18
O O2 0.38754(28) 0.05301(30) -0.2661(10) 1.0 Uiso 0.0199(4) 18
O O3 0.22133(26) 0.00233(23) -0.2131(11) 1.0 Uiso 0.0199(4) 18
O O4 0.32179(29) 0.04517(29) 0.0413(10) 1.0 Uiso 0.0199(4) 18
N N1 0.4549(4) 0.0074(4) -0.0535(15) 1.0 Uiso 0.0199(4) 18
C C1 0.4464(4) -0.0419(4) 0.0973(15) 1.0 Uiso 0.0199(4) 18
C C2 0.4891(5) -0.0562(5) 0.0152(17) 1.0 Uiso 0.0199(4) 18
C C3 0.4375(4) -0.0156(4) -0.2839(16) 1.0 Uiso 0.0199(4) 18

loop_
_atom_type_symbol
_atom_type_number_in_cell
_atom_type_scat_dispersion_real
_atom_type_scat_dispersion_imag
_atom_type_scat_Cromer_Mann_a1
_atom_type_scat_Cromer_Mann_a2
_atom_type_scat_Cromer_Mann_a3
_atom_type_scat_Cromer_Mann_a4
_atom_type_scat_Cromer_Mann_b1
_atom_type_scat_Cromer_Mann_b2
_atom_type_scat_Cromer_Mann_b3
_atom_type_scat_Cromer_Mann_b4
_atom_type_scat_Cromer_Mann_c
_atom_type_scat_source
Ni 18.0 0.000 0.000 12.8376 3.87850 7.29200 0.25650 4.44380 12.1763 2.38000 66.3421 1.03410 International_Tables_Vol_C
P 18.0 0.000 0.000 6.43450 1.90670 4.17910 27.1570 1.78000 0.52600 1.49080 68.1645 1.11490 International_Tables_Vol_C
O 72.0 0.000 0.000 3.04850 13.2771 2.28680 5.70110 1.54630 0.32390 0.86700 32.9089 0.25080 International_Tables_Vol_C
N 18.0 0.000 0.000 12.2126 0.00570 3.13220 9.89330 2.01250 28.9975 1.16630 0.58260 -11.529 International_Tables_Vol_C
C 54.0 0.000 0.000 2.31000 20.8439 1.02000 10.2075 1.58860 0.56870 0.86500 51.6512 0.21560 International_Tables_Vol_C

loop_
_geom_angle_atom_site_label_1
_geom_angle_atom_site_label_2
_geom_angle_atom_site_label_3
_geom_angle
_geom_angle_site_symmetry_1
_geom_angle_site_symmetry_3
_geom_angle_publ_flag
O2 NI1 O2 105.67(33) 1_555 102_544 n
O2 NI1 O3 165.97(28) 1_555 1_555 n
O2 NI1 O4 77.71(25) 1_555 1_555 n
O2 NI1 O3 87.48(26) 102_544 1_555 n
O2 NI1 O4 172.64(33) 102_544 1_555 n
O3 NI1 O4 88.67(25) 1_555 1_555 n
O1 P1 O2 110.9(4) 1_555 1_555 n
O1 P1 O4 109.9(4) 1_555 203_554 n
O1 P1 C3 113.5(4) 1_555 1_555 n
O2 P1 O4 108.4(4) 1_555 203_554 n
O2 P1 C3 106.8(5) 1_555 1_555 n
O4 P1 C3 107.0(5) 203_554 1_555 n
NI1 O2 NI1 98.86(31) 1_555 203_555 n
NI1 O2 P1 129.1(4) 1_555 1_555 n
NI1 O2 P1 112.1(4) 203_555 1_555 n
NI1 O4 P1 137.8(5) 1_555 102_545 n
C1 N1 C2 109.6(9) 1_555 -1_655 n
C1 N1 C3 107.6(8) 1_555 1_555 n
C2 N1 C3 119.8(9) -1_655 1_555 n
N1 C1 C2 103.8(8) 1_555 1_555 n
N1 C2 C1 108.0(8) -1_655 1_555 n
P1 C3 N1 104.1(7) 1_555 1_555 n

loop_
_geom_bond_atom_site_label_1
_geom_bond_atom_site_label_2
_geom_bond_distance
_geom_bond_site_symmetry_2
_geom_bond_publ_flag
NI1 O2 2.056(6) 1_555 n
NI1 O2 2.095(7) 102_544 n
NI1 O3 2.106(6) 1_555 n
NI1 O4 2.040(6) 1_555 n
NI1 O4 2.188(7) 102_544 n
NI1 N1 2.251(8) 102_544 n
P1 O1 1.582(6) 1_555 n
P1 O2 1.615(6) 1_555 n
P1 O4 1.486(6) 203_554 n
P1 C3 1.961(10) 1_555 n
O1 P1 1.582(6) 1_555 n
O2 NI1 2.056(6) 1_555 n
O2 NI1 2.095(7) 203_555 n
O2 P1 1.615(6) 1_555 n
O3 NI1 2.106(6) 1_555 n
O4 NI1 2.040(6) 1_555 n
O4 NI1 2.188(7) 203_555 n
O4 P1 1.486(6) 102_545 n
N1 NI1 2.251(8) 203_555 n
N1 C1 1.579(11) 1_555 n
N1 C2 1.491(10) -1_655 n
N1 C3 1.535(10) 1_555 n
C1 N1 1.579(11) 1_555 n
C1 C2 1.521(12) 1_555 n
C2 N1 1.491(10) -1_655 n
C2 C1 1.521(12) 1_555 n
C3 P1 1.961(10) 1_555 n
C3 N1 1.535(10) 1_555 n
